data_7243946
loop_
_publ_author_name
'Ito, Sho'
'White, Fraser J.'
'Okunishi, Eiji'
'Aoyama, Yoshitaka'
'Yamano, Akihito'
'Sato, Hiroyasu'
'Ferrara, Joseph D.'
'Jasnowski, Micha\/l'
'Meyer, Mathias'

_publ_section_title
;
 Structure determination of small molecule compounds by an electron
 diffractometer for 3D ED/MicroED
;
_journal_issue 48
_journal_name_full CrystEngComm
_journal_page_first 8622
_journal_page_last 8630
_journal_paper_doi 10.1039/D1CE01172C
_journal_volume 23
_journal_year 2021
_chemical_formula_moiety 'C12 H8 F3 N5 O3 S'
_chemical_formula_sum 'C12 H8 F3 N5 O3 S'
_chemical_formula_weight 359.29
_chemical_name_systematic N-(2,6-difluorophenyl)-8-fluoro-5-methoxy-[1,2,4]triazolo[1,5-c]pyrimidine-2-sulfonamide
_space_group_crystal_system triclinic
_space_group_IT_number 2
_space_group_name_Hall '-P 1'
_space_group_name_H-M_alt 'P -1'
_atom_sites_solution_hydrogens geom
_audit_creation_date 2021-07-13
_audit_creation_method
;
Olex2 1.3
(compiled 2020.11.12 svn.r5f609507 for OlexSys, GUI svn.r6272)
;
_audit_update_record
;
2021-08-31 deposited with the CCDC.	2021-10-26 downloaded from the CCDC.
;
_cell_angle_alpha 115.25(6)
_cell_angle_beta 91.67(5)
_cell_angle_gamma 95.51(4)
_cell_formula_units_Z 2
_cell_length_a 8.302(3)
_cell_length_b 10.025(6)
_cell_length_c 10.638(6)
_cell_measurement_reflns_used 314
_cell_measurement_temperature 293
_cell_measurement_theta_max 0.7568
_cell_measurement_theta_min 0.1105
_cell_volume 794.7(8)
_computing_cell_refinement 'CrysAlisPro 1.171.42.18a (Rigaku OD, 2021)'
_computing_data_collection 'CrysAlisPro 1.171.42.18a (Rigaku OD, 2021)'
_computing_data_reduction 'CrysAlisPro 1.171.42.18a (Rigaku OD, 2021)'
_computing_molecular_graphics 'Olex2 1.3 (Dolomanov et al., 2009)'
_computing_publication_material 'Olex2 1.3 (Dolomanov et al., 2009)'
_computing_structure_refinement 'SHELXL 2018/3 (Sheldrick, 2015)'
_computing_structure_solution 'SHELXD  (Sheldrick, 2008)'
_diffrn_ambient_temperature 293.15
_diffrn_detector 'Rigaku HyPix-ED area detector'
_diffrn_detector_area_resol_mean 10.0
_diffrn_detector_type 'HPC area detector'
_diffrn_measured_fraction_theta_full 0.763
_diffrn_measured_fraction_theta_max 0.763
_diffrn_measurement_details
;
List of Runs (angles in degrees, time in seconds):

  # Type    Start    End  Width  t~exp~   \w     \q     \k     \f   Frames
#--------------------------------------------------------------------------
  1  \w    -25.00  40.00   1.00    5.00    --    0.00   0.00   0.00   65
  2  \w    -30.00  40.00   1.00    5.00    --    0.00   0.00   0.00   70
  3  \w    -40.00  50.00   1.00    5.00    --    0.00   0.00   0.00   90
  4  \w    -10.00  40.00   1.00    5.00    --    0.00   0.00   0.00   50
  5  \w    -25.00  50.00   1.00    5.00    --    0.00   0.00   0.00   75
  6  \w    -25.00  50.00   1.00    5.00    --    0.00   0.00   0.00   75
  7  \w    -40.00  30.00   1.00    5.00    --    0.00   0.00   0.00   70
  8  \w    -45.00  30.00   1.00    5.00    --    0.00   0.00   0.00   75
  9  \w    -35.00  18.00   1.00    5.00    --    0.00   0.00   0.00   53
 10  \w    -50.00  15.00   1.00    5.00    --    0.00   0.00   0.00   65
;
_diffrn_measurement_device 'Electron diffractometer'
_diffrn_measurement_device_type Synergy-ED
_diffrn_measurement_method 'continuous rotation'
_diffrn_orient_matrix_type 'CrysAlisPro convention (1999,Acta A55,543-557)'
_diffrn_orient_matrix_UB_11 -0.0002675000
_diffrn_orient_matrix_UB_12 -0.0011818000
_diffrn_orient_matrix_UB_13 -0.0026164000
_diffrn_orient_matrix_UB_21 -0.0027171000
_diffrn_orient_matrix_UB_22 0.0009133000
_diffrn_orient_matrix_UB_23 0.0000343000
_diffrn_orient_matrix_UB_31 0.0013524000
_diffrn_orient_matrix_UB_32 0.0023546000
_diffrn_orient_matrix_UB_33 0.0000105000
_diffrn_radiation_probe electron
_diffrn_radiation_type '200 keV electrons'
_diffrn_radiation_wavelength 0.0251
_diffrn_reflns_av_R_equivalents 0.2081
_diffrn_reflns_av_unetI/netI 0.0960
_diffrn_reflns_Laue_measured_fraction_full 0.763
_diffrn_reflns_Laue_measured_fraction_max 0.763
_diffrn_reflns_limit_h_max 8
_diffrn_reflns_limit_h_min -8
_diffrn_reflns_limit_k_max 10
_diffrn_reflns_limit_k_min -10
_diffrn_reflns_limit_l_max 10
_diffrn_reflns_limit_l_min -10
_diffrn_reflns_number 12066
_diffrn_reflns_point_group_measured_fraction_full 0.763
_diffrn_reflns_point_group_measured_fraction_max 0.763
_diffrn_reflns_theta_full 0.757
_diffrn_reflns_theta_max 0.757
_diffrn_reflns_theta_min 0.111
_diffrn_source 'thermionic-emission electron gun'
_diffrn_source_type LaB6
_exptl_absorpt_coefficient_mu 0.000
_exptl_absorpt_correction_T_max 1.00000
_exptl_absorpt_correction_T_min 0.14708
_exptl_absorpt_correction_type multi-scan
_exptl_absorpt_process_details
;
CrysAlisPro 1.171.42.18a (Rigaku Oxford Diffraction, 2021)
Empirical absorption correction using spherical harmonics,
implemented in SCALE3 ABSPACK scaling algorithm.
;
_exptl_crystal_colour colourless
_exptl_crystal_colour_primary colourless
_exptl_crystal_density_diffrn 1.502
_exptl_crystal_description needle
_exptl_crystal_F_000 124
_exptl_crystal_recrystallization_method 'Re-crystallized on grid'
_exptl_crystal_size_max 0.0003
_exptl_crystal_size_mid 0.0003
_exptl_crystal_size_min 0.0003
_refine_diff_density_max 0.135
_refine_diff_density_min -0.125
_refine_diff_density_rms 0.038
_refine_ls_extinction_coef 898(13)
_refine_ls_extinction_expression Fc^*^=kFc[1+0.001xFc^2^\l^3^/sin(2\q)]^-1/4^
_refine_ls_extinction_method 'SHELXL-2018/3 (Sheldrick 2018)'
_refine_ls_goodness_of_fit_ref 2.269
_refine_ls_hydrogen_treatment constr
_refine_ls_matrix_type full
_refine_ls_number_parameters 219
_refine_ls_number_reflns 1482
_refine_ls_number_restraints 0
_refine_ls_restrained_S_all 2.269
_refine_ls_R_factor_all 0.2143
_refine_ls_R_factor_gt 0.1602
_refine_ls_shift/su_max 0.009
_refine_ls_shift/su_mean 0.000
_refine_ls_structure_factor_coef Fsqd
_refine_ls_weighting_details 'w=1/[\s^2^(Fo^2^)+(0.1000P)^2^] where P=(Fo^2^+2Fc^2^)/3'
_refine_ls_weighting_scheme calc
_refine_ls_wR_factor_gt 0.3630
_refine_ls_wR_factor_ref 0.3769
_reflns_Friedel_coverage 0.000
_reflns_number_gt 1077
_reflns_number_total 1482
_reflns_threshold_expression 'I > 2\s(I)'
_cod_data_source_file d1ce01172c1.cif
_cod_data_source_block group2
_cod_depositor_comments 'Adding full bibliography for 7243939--7243951.cif.'
_cod_original_cell_volume 794.6(8)
_cod_database_code 7243946
_shelx_shelxl_version_number 2018/3
_chemical_oxdiff_formula 'C12 H8 F3 N5 O3 S'
_shelx_space_group_comment
;
The symmetry employed for this shelxl refinement is uniquely defined
by the following loop, which should always be used as a source of
symmetry information in preference to the above space-group names.
They are only intended as comments.
;
_reflns_odcompleteness_completeness 77.55
_reflns_odcompleteness_iscentric 1
_reflns_odcompleteness_theta 0.76
_olex2_refinement_description
;
1. Fixed Uiso
 At 1.2 times of:
  All C(H) groups, All N(H) groups
 At 1.5 times of:
  All C(H,H,H) groups
2.a Aromatic/amide H refined with riding coordinates:
 N17(H17), C9(H9), C11(H11), C4(H4), C10(H10)
2.b Idealised Me refined as rotating group:
 C6(H6A,H6B,H6C)
;
_olex2_submission_special_instructions 'No special instructions were received'
_oxdiff_exptl_absorpt_empirical_details
;
Empirical correction (ABSPACK) includes:
- Absorption correction using spherical harmonics
- Frame scaling
;
_oxdiff_exptl_absorpt_empirical_full_max 3.741
_oxdiff_exptl_absorpt_empirical_full_min 0.394

loop_
_space_group_symop_operation_xyz
'x, y, z'
'-x, -y, -z'

loop_
_atom_site_label
_atom_site_type_symbol
_atom_site_fract_x
_atom_site_fract_y
_atom_site_fract_z
_atom_site_U_iso_or_equiv
_atom_site_adp_type
_atom_site_occupancy
_atom_site_site_symmetry_order
_atom_site_calc_flag
_atom_site_refinement_flags_posn
_atom_site_refinement_flags_adp
_atom_site_refinement_flags_occupancy
_atom_site_disorder_assembly
_atom_site_disorder_group
S24 S 0.7309(5) 0.5472(6) 0.3754(9) 0.037(3) Uani 1 1 d . . . . .
N15 N 0.9300(11) 0.6826(14) 0.748(2) 0.057(6) Uani 1 1 d . . . . .
C2 C 0.8093(16) 0.5757(19) 0.747(3) 0.066(8) Uani 1 1 d . . . . .
N16 N 0.9254(10) 0.6843(12) 0.618(2) 0.048(6) Uani 1 1 d . . . . .
C1 C 0.8041(10) 0.5802(12) 0.546(2) 0.058(7) Uani 1 1 d . . . . .
N17 N 0.6031(11) 0.6695(12) 0.4015(17) 0.048(5) Uani 1 1 d . . . . .
H17 H 0.501647 0.639214 0.377426 0.058 Uiso 1 1 calc R U . . .
C7 C 0.6585(11) 0.8318(15) 0.466(2) 0.048(7) Uani 1 1 d . . . . .
C5 C 1.0417(16) 0.7687(18) 0.856(2) 0.056(7) Uani 1 1 d . . . . .
N13 N 0.7271(12) 0.5048(15) 0.613(2) 0.044(5) Uani 1 1 d . . . . .
O19 O 0.8715(10) 0.5849(13) 0.3114(18) 0.055(5) Uani 1 1 d . . . . .
O20 O 0.6393(12) 0.3979(12) 0.305(2) 0.075(7) Uani 1 1 d . . . . .
O18 O 1.1461(14) 0.8665(18) 0.845(3) 0.087(8) Uani 1 1 d . . . . .
C9 C 0.7349(14) 1.0703(15) 0.667(3) 0.093(10) Uani 1 1 d . . . . .
H9 H 0.735587 1.128583 0.762314 0.112 Uiso 1 1 calc R U . . .
C3 C 0.7982(18) 0.5570(19) 0.873(3) 0.068(8) Uani 1 1 d . . . . .
F23 F 0.6170(14) 0.8536(14) 0.692(2) 0.067(6) Uani 1 1 d . . . . .
N14 N 1.0350(14) 0.7513(17) 0.971(3) 0.104(10) Uani 1 1 d . . . . .
C8 C 0.6702(13) 0.9215(16) 0.611(2) 0.052(7) Uani 1 1 d . . . . .
C12 C 0.7133(13) 0.8940(17) 0.368(3) 0.063(8) Uani 1 1 d . . . . .
C6 C 1.275(2) 0.947(2) 0.941(3) 0.095(9) Uani 1 1 d . . . . .
H6A H 1.332189 1.015222 0.912019 0.143 Uiso 1 1 calc R U . . .
H6B H 1.346426 0.880663 0.948452 0.143 Uiso 1 1 calc R U . . .
H6C H 1.234410 1.001522 1.030689 0.143 Uiso 1 1 calc R U . . .
C11 C 0.7881(15) 1.0481(18) 0.437(3) 0.070(9) Uani 1 1 d . . . . .
H11 H 0.831477 1.093463 0.383481 0.084 Uiso 1 1 calc R U . . .
F21 F 0.6861(14) 0.4495(16) 0.877(2) 0.090(8) Uani 1 1 d . . . . .
C4 C 0.9153(19) 0.648(2) 0.985(3) 0.102(11) Uani 1 1 d . . . . .
H4 H 0.913520 0.639486 1.068836 0.122 Uiso 1 1 calc R U . . .
C10 C 0.7968(15) 1.1309(19) 0.584(3) 0.081(9) Uani 1 1 d . . . . .
H10 H 0.845929 1.228615 0.624566 0.097 Uiso 1 1 calc R U . . .
F22 F 0.697(2) 0.811(2) 0.234(3) 0.103(10) Uani 1 1 d . . . . .

loop_
_atom_site_aniso_label
_atom_site_aniso_U_11
_atom_site_aniso_U_22
_atom_site_aniso_U_33
_atom_site_aniso_U_23
_atom_site_aniso_U_13
_atom_site_aniso_U_12
S24 0.033(3) 0.029(4) 0.043(9) 0.011(5) 0.001(3) 0.002(2)
N15 0.024(5) 0.050(9) 0.10(2) 0.034(13) 0.005(8) 0.004(5)
C2 0.045(8) 0.074(12) 0.11(3) 0.064(18) 0.035(11) 0.028(8)
N16 0.031(5) 0.047(8) 0.08(2) 0.041(12) 0.007(7) -0.001(5)
C1 0.015(5) 0.030(8) 0.14(2) 0.044(12) 0.013(8) 0.009(5)
N17 0.033(5) 0.054(8) 0.054(18) 0.023(10) -0.006(6) -0.001(5)
C7 0.031(5) 0.016(8) 0.10(2) 0.030(13) 0.008(8) -0.002(5)
C5 0.065(10) 0.052(10) 0.05(2) 0.025(14) -0.002(10) 0.004(8)
N13 0.028(5) 0.049(8) 0.061(19) 0.030(11) 0.001(7) 0.004(5)
O19 0.042(5) 0.064(8) 0.052(17) 0.019(11) 0.003(6) 0.005(5)
O20 0.065(6) 0.026(7) 0.12(2) 0.026(11) -0.007(8) -0.006(5)
O18 0.064(7) 0.086(11) 0.10(3) 0.035(15) -0.008(9) -0.020(7)
C9 0.085(9) 0.035(10) 0.16(3) 0.051(17) -0.003(12) -0.012(7)
C3 0.080(9) 0.072(12) 0.07(3) 0.043(16) 0.032(12) 0.029(9)
F23 0.107(8) 0.037(8) 0.040(19) 0.006(11) 0.006(9) -0.017(6)
N14 0.058(8) 0.068(11) 0.19(4) 0.058(18) -0.010(11) 0.000(7)
C8 0.048(7) 0.024(9) 0.06(2) -0.009(13) -0.021(8) 0.003(6)
C12 0.044(6) 0.031(10) 0.13(3) 0.046(15) 0.006(10) 0.005(6)
C6 0.134(15) 0.059(13) 0.04(3) -0.016(17) -0.025(14) -0.019(10)
C11 0.076(9) 0.032(10) 0.10(3) 0.028(16) 0.026(12) -0.004(7)
F21 0.092(8) 0.087(11) 0.10(3) 0.059(16) -0.010(10) -0.020(7)
C4 0.089(11) 0.091(16) 0.14(4) 0.06(2) -0.009(14) 0.017(11)
C10 0.061(8) 0.029(11) 0.12(3) 0.008(17) -0.009(11) -0.019(7)
F22 0.151(14) 0.054(12) 0.06(3) -0.012(17) 0.013(15) -0.009(10)

loop_
_atom_type_symbol
_atom_type_description
_atom_type_scat_dispersion_real
_atom_type_scat_dispersion_imag
_atom_type_scat_source
C C 0.0000 0.0000 'International Tables Vol C Tables 4.2.6.8 and 6.1.1.4'
H H 0.0000 0.0000 'International Tables Vol C Tables 4.2.6.8 and 6.1.1.4'
F F 0.0000 0.0000 'International Tables Vol C Tables 4.2.6.8 and 6.1.1.4'
N N 0.0000 0.0000 'International Tables Vol C Tables 4.2.6.8 and 6.1.1.4'
O O 0.0000 0.0000 'International Tables Vol C Tables 4.2.6.8 and 6.1.1.4'
S S 0.0000 0.0000 'International Tables Vol C Tables 4.2.6.8 and 6.1.1.4'

loop_
_geom_angle_atom_site_label_1
_geom_angle_atom_site_label_2
_geom_angle_atom_site_label_3
_geom_angle
_geom_angle_site_symmetry_1
_geom_angle_site_symmetry_3
_geom_angle_publ_flag
N17 S24 C1 104.1(8) . . ?
O19 S24 C1 105.8(7) . . ?
O19 S24 N17 109.0(6) . . ?
O19 S24 O20 119.2(10) . . ?
O20 S24 C1 109.7(8) . . ?
O20 S24 N17 108.0(6) . . ?
C2 N15 N16 109.2(18) . . ?
C5 N15 C2 127(2) . . ?
C5 N15 N16 124.2(12) . . ?
N15 C2 N13 108.8(17) . . ?
N15 C2 C3 117(2) . . ?
N13 C2 C3 134.5(14) . . ?
C1 N16 N15 103.2(12) . . ?
N16 C1 S24 122.5(11) . . ?
N16 C1 N13 117.1(18) . . ?
N13 C1 S24 120.2(11) . . ?
S24 N17 H17 119.2 . . ?
C7 N17 S24 121.6(7) . . ?
C7 N17 H17 119.2 . . ?
N17 C7 C12 115.6(19) . . ?
C8 C7 N17 123.4(14) . . ?
C8 C7 C12 120.8(14) . . ?
O18 C5 N15 121(2) . . ?
O18 C5 N14 122(2) . . ?
N14 C5 N15 117.5(15) . . ?
C1 N13 C2 101.7(12) . . ?
C5 O18 C6 125(2) . . ?
C8 C9 H9 119.7 . . ?
C10 C9 H9 119.7 . . ?
C10 C9 C8 121(2) . . ?
F21 C3 C2 120(2) . . ?
F21 C3 C4 124(2) . . ?
C4 C3 C2 116.3(16) . . ?
C5 N14 C4 122(2) . . ?
C9 C8 C7 121.4(17) . . ?
F23 C8 C7 116.2(13) . . ?
F23 C8 C9 122(2) . . ?
C11 C12 C7 114(2) . . ?
F22 C12 C7 120.0(16) . . ?
F22 C12 C11 126.3(19) . . ?
O18 C6 H6A 109.5 . . ?
O18 C6 H6B 109.5 . . ?
O18 C6 H6C 109.5 . . ?
H6A C6 H6B 109.5 . . ?
H6A C6 H6C 109.5 . . ?
H6B C6 H6C 109.5 . . ?
C12 C11 H11 119.0 . . ?
C10 C11 C12 122.0(18) . . ?
C10 C11 H11 119.0 . . ?
C3 C4 H4 119.5 . . ?
N14 C4 C3 121(2) . . ?
N14 C4 H4 119.5 . . ?
C9 C10 C11 121.2(16) . . ?
C9 C10 H10 119.4 . . ?
C11 C10 H10 119.4 . . ?

loop_
_geom_bond_atom_site_label_1
_geom_bond_atom_site_label_2
_geom_bond_distance
_geom_bond_site_symmetry_2
_geom_bond_publ_flag
S24 C1 1.777(19) . ?
S24 N17 1.638(10) . ?
S24 O19 1.467(11) . ?
S24 O20 1.473(13) . ?
N15 C2 1.390(17) . ?
N15 N16 1.40(2) . ?
N15 C5 1.36(3) . ?
C2 N13 1.41(3) . ?
C2 C3 1.43(3) . ?
N16 C1 1.327(18) . ?
C1 N13 1.371(17) . ?
N17 H17 0.8600 . ?
N17 C7 1.488(18) . ?
C7 C8 1.41(2) . ?
C7 C12 1.49(2) . ?
C5 O18 1.289(18) . ?
C5 N14 1.31(3) . ?
O18 C6 1.38(3) . ?
C9 H9 0.9300 . ?
C9 C8 1.39(2) . ?
C9 C10 1.35(2) . ?
C3 F21 1.372(18) . ?
C3 C4 1.43(3) . ?
F23 C8 1.37(2) . ?
N14 C4 1.42(2) . ?
C12 C11 1.46(2) . ?
C12 F22 1.30(3) . ?
C6 H6A 0.9600 . ?
C6 H6B 0.9600 . ?
C6 H6C 0.9600 . ?
C11 H11 0.9300 . ?
C11 C10 1.42(3) . ?
C4 H4 0.9300 . ?
C10 H10 0.9300 . ?

loop_
_geom_torsion_atom_site_label_1
_geom_torsion_atom_site_label_2
_geom_torsion_atom_site_label_3
_geom_torsion_atom_site_label_4
_geom_torsion
_geom_torsion_site_symmetry_1
_geom_torsion_site_symmetry_2
_geom_torsion_site_symmetry_3
_geom_torsion_site_symmetry_4
_geom_torsion_publ_flag
S24 C1 N13 C2 -173.1(8) . . . . ?
S24 N17 C7 C8 -89.2(14) . . . . ?
S24 N17 C7 C12 86.6(15) . . . . ?
N15 C2 N13 C1 -1.8(13) . . . . ?
N15 C2 C3 F21 -177.4(11) . . . . ?
N15 C2 C3 C4 -1.6(18) . . . . ?
N15 N16 C1 S24 173.7(8) . . . . ?
N15 N16 C1 N13 -1.4(12) . . . . ?
N15 C5 O18 C6 -172.4(17) . . . . ?
N15 C5 N14 C4 -1(2) . . . . ?
C2 N15 N16 C1 0.1(12) . . . . ?
C2 N15 C5 O18 -178.6(12) . . . . ?
C2 N15 C5 N14 -1(2) . . . . ?
C2 C3 C4 N14 0(2) . . . . ?
N16 N15 C2 N13 1.2(14) . . . . ?
N16 N15 C2 C3 179.0(10) . . . . ?
N16 N15 C5 O18 5(2) . . . . ?
N16 N15 C5 N14 -177.5(12) . . . . ?
N16 C1 N13 C2 2.1(13) . . . . ?
C1 S24 N17 C7 65.8(15) . . . . ?
N17 S24 C1 N16 -83.9(10) . . . . ?
N17 S24 C1 N13 91.0(9) . . . . ?
N17 C7 C8 C9 174.8(8) . . . . ?
N17 C7 C8 F23 -4.3(15) . . . . ?
N17 C7 C12 C11 -171.6(9) . . . . ?
N17 C7 C12 F22 6.1(18) . . . . ?
C7 C12 C11 C10 -3.8(17) . . . . ?
C5 N15 C2 N13 -175.9(12) . . . . ?
C5 N15 C2 C3 1.9(19) . . . . ?
C5 N15 N16 C1 177.3(11) . . . . ?
C5 N14 C4 C3 1(2) . . . . ?
N13 C2 C3 F21 0(2) . . . . ?
N13 C2 C3 C4 175.6(15) . . . . ?
O19 S24 C1 N16 30.9(11) . . . . ?
O19 S24 C1 N13 -154.2(9) . . . . ?
O19 S24 N17 C7 -46.7(17) . . . . ?
O20 S24 C1 N16 160.7(9) . . . . ?
O20 S24 C1 N13 -24.4(11) . . . . ?
O20 S24 N17 C7 -177.6(15) . . . . ?
O18 C5 N14 C4 177.2(13) . . . . ?
C3 C2 N13 C1 -179.1(12) . . . . ?
N14 C5 O18 C6 10(3) . . . . ?
C8 C7 C12 C11 4.3(14) . . . . ?
C8 C7 C12 F22 -178.0(14) . . . . ?
C8 C9 C10 C11 4(2) . . . . ?
C12 C7 C8 C9 -0.8(16) . . . . ?
C12 C7 C8 F23 -179.8(9) . . . . ?
C12 C11 C10 C9 0(2) . . . . ?
F21 C3 C4 N14 176.0(12) . . . . ?
C10 C9 C8 C7 -3.7(17) . . . . ?
C10 C9 C8 F23 175.3(12) . . . . ?
F22 C12 C11 C10 178.6(17) . . . . ?
